data_7123006
loop_
_publ_author_name
'Zhou, Fan'
'Cheng, Ying'
'Liu, Xiao-Peng'
'Chen, Jia-Rong'
'Xiao, Wen-Jing'

_publ_section_title
;
 A visible light photoredox catalyzed carbon radical-mediated generation
 of ortho-quinone methides for 2,3-dihydrobenzofuran synthesis
;
_journal_name_full 'Chemical Communications'
_journal_paper_doi 10.1039/C9CC00727J
_journal_year 2019
_chemical_formula_moiety 'C17 H12 Cl F3 O2'
_chemical_formula_sum 'C17 H12 Cl F3 O2'
_chemical_formula_weight 340.72
_space_group_crystal_system monoclinic
_space_group_IT_number 14
_space_group_name_Hall '-P 2ybc'
_space_group_name_H-M_alt 'P 1 21/c 1'
_symmetry_space_group_name_Hall '-P 2ybc'
_symmetry_space_group_name_H-M 'P 1 21/c 1'
_atom_sites_solution_hydrogens geom
_audit_creation_method SHELXL-2018/3
_audit_update_record
;
2018-12-16 deposited with the CCDC.    2019-02-18 downloaded from the CCDC.
;
_cell_angle_alpha 90
_cell_angle_beta 94.68(2)
_cell_angle_gamma 90
_cell_formula_units_Z 4
_cell_length_a 7.402(11)
_cell_length_b 11.908(16)
_cell_length_c 17.31(2)
_cell_measurement_reflns_used 3588
_cell_measurement_temperature 296(2)
_cell_measurement_theta_max 25.0768
_cell_measurement_theta_min 2.3604
_cell_volume 1521(4)
_computing_structure_refinement 'SHELXL-2018/3 (Sheldrick, 2018)'
_diffrn_ambient_temperature 296(2)
_diffrn_measured_fraction_theta_full 1.000
_diffrn_measured_fraction_theta_max 1.000
_diffrn_measurement_device_type CCD
_diffrn_measurement_method 'omega sacan'
_diffrn_radiation_type MoK\a
_diffrn_radiation_wavelength 0.71073
_diffrn_reflns_av_R_equivalents 0.0326
_diffrn_reflns_av_unetI/netI 0.0321
_diffrn_reflns_Laue_measured_fraction_full 1.000
_diffrn_reflns_Laue_measured_fraction_max 1.000
_diffrn_reflns_limit_h_max 8
_diffrn_reflns_limit_h_min -8
_diffrn_reflns_limit_k_max 14
_diffrn_reflns_limit_k_min -14
_diffrn_reflns_limit_l_max 18
_diffrn_reflns_limit_l_min -20
_diffrn_reflns_number 10621
_diffrn_reflns_point_group_measured_fraction_full 1.000
_diffrn_reflns_point_group_measured_fraction_max 1.000
_diffrn_reflns_theta_full 25.242
_diffrn_reflns_theta_max 25.496
_diffrn_reflns_theta_min 2.078
_exptl_absorpt_coefficient_mu 0.289
_exptl_absorpt_correction_type none
_exptl_crystal_colour colorless
_exptl_crystal_density_diffrn 1.488
_exptl_crystal_description block
_exptl_crystal_F_000 696
_exptl_crystal_size_max 0.160
_exptl_crystal_size_mid 0.120
_exptl_crystal_size_min 0.100
_refine_diff_density_max 0.264
_refine_diff_density_min -0.485
_refine_diff_density_rms 0.054
_refine_ls_extinction_method none
_refine_ls_goodness_of_fit_ref 1.033
_refine_ls_hydrogen_treatment constr
_refine_ls_matrix_type full
_refine_ls_number_parameters 208
_refine_ls_number_reflns 2826
_refine_ls_number_restraints 0
_refine_ls_restrained_S_all 1.033
_refine_ls_R_factor_all 0.0631
_refine_ls_R_factor_gt 0.0483
_refine_ls_shift/su_max 0.000
_refine_ls_shift/su_mean 0.000
_refine_ls_structure_factor_coef Fsqd
_refine_ls_weighting_details 'w=1/[\s^2^(Fo^2^)+(0.0888P)^2^+0.5376P] where P=(Fo^2^+2Fc^2^)/3'
_refine_ls_weighting_scheme calc
_refine_ls_wR_factor_gt 0.1408
_refine_ls_wR_factor_ref 0.1572
_reflns_Friedel_coverage 0.000
_reflns_number_gt 2198
_reflns_number_total 2826
_reflns_threshold_expression 'I > 2\s(I)'
_cod_data_source_file c9cc00727j2.cif
_cod_data_source_block t
_cod_database_code 7123006
_shelx_shelxl_version_number 2018/3
_shelx_space_group_comment
;
The symmetry employed for this shelxl refinement is uniquely defined
by the following loop, which should always be used as a source of
symmetry information in preference to the above space-group names.
They are only intended as comments.
;
_shelx_estimated_absorpt_t_max 0.972
_shelx_estimated_absorpt_t_min 0.955
_olex2_refinement_description
;
1. Fixed Uiso
 At 1.2 times of:
  All C(H) groups, All C(H,H) groups
2.a Ternary CH refined with riding coordinates:
 C8(H8), C9(H9)
2.b Secondary CH2 refined with riding coordinates:
 C16(H16A,H16B)
2.c Aromatic/amide H refined with riding coordinates:
 C6(H6), C12(H12), C5(H5), C13(H13), C14(H14), C3(H3), C2(H2), C15(H15)
;

loop_
_space_group_symop_operation_xyz
'x, y, z'
'-x, y+1/2, -z+1/2'
'-x, -y, -z'
'x, -y-1/2, z-1/2'

loop_
_atom_site_label
_atom_site_type_symbol
_atom_site_fract_x
_atom_site_fract_y
_atom_site_fract_z
_atom_site_U_iso_or_equiv
_atom_site_adp_type
_atom_site_occupancy
_atom_site_site_symmetry_order
_atom_site_calc_flag
_atom_site_refinement_flags_posn
Cl1 Cl 0.24191(12) -0.05377(7) -0.11985(6) 0.0892(3) Uani 1 1 d .
C6 C 0.0860(3) 0.2198(2) -0.01692(14) 0.0521(6) Uani 1 1 d .
H6 H 0.019279 0.283874 -0.030745 0.062 Uiso 1 1 calc R
O3 O 0.1893(2) 0.44812(13) 0.04031(9) 0.0507(4) Uani 1 1 d .
C12 C 0.3789(3) 0.6109(2) 0.03091(15) 0.0523(6) Uani 1 1 d .
H12 H 0.416785 0.589671 -0.016868 0.063 Uiso 1 1 calc R
F3 F -0.4019(2) 0.50749(19) 0.21876(12) 0.0956(7) Uani 1 1 d .
O6 O 0.1549(4) 0.26645(17) 0.18747(11) 0.0865(7) Uani 1 1 d .
F2 F -0.1769(2) 0.43113(16) 0.27881(9) 0.0754(5) Uani 1 1 d .
C4 C 0.2067(3) 0.0464(2) -0.05054(17) 0.0576(6) Uani 1 1 d .
C5 C 0.1112(3) 0.1404(2) -0.07184(16) 0.0578(6) Uani 1 1 d .
H5 H 0.064110 0.150494 -0.122821 0.069 Uiso 1 1 calc R
C13 C 0.4393(3) 0.7076(2) 0.06716(18) 0.0623(7) Uani 1 1 d .
H13 H 0.520910 0.753141 0.043698 0.075 Uiso 1 1 calc R
C17 C -0.2420(3) 0.4635(2) 0.20907(15) 0.0574(6) Uani 1 1 d .
C14 C 0.3819(4) 0.7384(2) 0.13710(18) 0.0666(7) Uani 1 1 d .
H14 H 0.426289 0.804050 0.160820 0.080 Uiso 1 1 calc R
C3 C 0.2772(4) 0.0302(2) 0.02332(17) 0.0641(7) Uani 1 1 d .
H3 H 0.341385 -0.035021 0.036620 0.077 Uiso 1 1 calc R
C2 C 0.2536(4) 0.1104(2) 0.07824(16) 0.0576(6) Uani 1 1 d .
H2 H 0.302627 0.099709 0.128882 0.069 Uiso 1 1 calc R
F1 F -0.2724(3) 0.36924(17) 0.16907(11) 0.0877(6) Uani 1 1 d .
C1 C 0.1574(3) 0.20692(19) 0.05880(13) 0.0464(5) Uani 1 1 d .
C7 C 0.1311(3) 0.2899(2) 0.12001(13) 0.0505(6) Uani 1 1 d .
C8 C 0.0679(3) 0.40649(18) 0.09553(12) 0.0439(5) Uani 1 1 d .
H8 H -0.054641 0.401180 0.069739 0.053 Uiso 1 1 calc R
C11 C 0.2597(3) 0.54691(18) 0.06856(13) 0.0449(5) Uani 1 1 d .
C16 C -0.1195(3) 0.5408(2) 0.17267(14) 0.0507(6) Uani 1 1 d .
H16A H -0.103849 0.607816 0.204352 0.061 Uiso 1 1 calc R
H16B H -0.175687 0.563192 0.122459 0.061 Uiso 1 1 calc R
C9 C 0.0664(3) 0.49115(19) 0.16181(12) 0.0449(5) Uani 1 1 d .
H9 H 0.114736 0.455596 0.210206 0.054 Uiso 1 1 calc R
C10 C 0.1973(3) 0.57710(19) 0.13805(13) 0.0451(5) Uani 1 1 d .
C15 C 0.2594(3) 0.6737(2) 0.17291(15) 0.0570(6) Uani 1 1 d .
H15 H 0.219652 0.695616 0.220211 0.068 Uiso 1 1 calc R

loop_
_atom_site_aniso_label
_atom_site_aniso_U_11
_atom_site_aniso_U_22
_atom_site_aniso_U_33
_atom_site_aniso_U_23
_atom_site_aniso_U_13
_atom_site_aniso_U_12
Cl1 0.0889(6) 0.0756(6) 0.1029(7) -0.0379(5) 0.0067(5) 0.0110(4)
C6 0.0520(13) 0.0423(12) 0.0608(15) 0.0000(11) -0.0018(10) 0.0033(10)
O3 0.0709(11) 0.0398(9) 0.0437(9) 0.0009(6) 0.0175(7) -0.0006(7)
C12 0.0525(13) 0.0472(13) 0.0595(14) 0.0063(11) 0.0180(11) 0.0109(10)
F3 0.0597(10) 0.1191(16) 0.1122(15) 0.0336(13) 0.0320(9) 0.0157(10)
O6 0.151(2) 0.0575(12) 0.0512(12) 0.0115(9) 0.0100(12) 0.0276(13)
F2 0.0814(11) 0.0927(13) 0.0533(9) 0.0224(8) 0.0130(7) -0.0052(9)
C4 0.0495(13) 0.0500(14) 0.0743(17) -0.0131(12) 0.0109(12) -0.0051(11)
C5 0.0557(14) 0.0536(15) 0.0625(16) -0.0104(12) -0.0044(11) 0.0007(11)
C13 0.0512(14) 0.0481(14) 0.090(2) 0.0017(13) 0.0187(13) -0.0018(11)
C17 0.0589(14) 0.0646(16) 0.0497(14) 0.0085(12) 0.0114(11) 0.0025(12)
C14 0.0633(16) 0.0484(14) 0.089(2) -0.0127(14) 0.0131(14) -0.0077(12)
C3 0.0694(16) 0.0430(14) 0.082(2) 0.0054(13) 0.0195(14) 0.0134(12)
C2 0.0677(15) 0.0497(14) 0.0563(14) 0.0115(11) 0.0114(11) 0.0115(12)
F1 0.1061(14) 0.0832(13) 0.0763(11) -0.0071(9) 0.0214(10) -0.0341(10)
C1 0.0491(12) 0.0382(11) 0.0532(13) 0.0058(10) 0.0110(10) 0.0003(9)
C7 0.0640(14) 0.0425(12) 0.0454(13) 0.0080(10) 0.0068(10) 0.0033(10)
C8 0.0515(12) 0.0401(11) 0.0408(11) 0.0048(9) 0.0075(9) 0.0031(9)
C11 0.0470(12) 0.0378(12) 0.0500(13) 0.0046(9) 0.0054(9) 0.0083(9)
C16 0.0564(13) 0.0476(13) 0.0498(13) 0.0070(10) 0.0139(10) 0.0082(10)
C9 0.0547(13) 0.0439(12) 0.0366(11) 0.0047(9) 0.0072(9) 0.0067(10)
C10 0.0483(12) 0.0418(12) 0.0457(12) 0.0031(9) 0.0066(9) 0.0075(9)
C15 0.0623(14) 0.0493(14) 0.0605(15) -0.0090(12) 0.0121(11) 0.0024(12)

loop_
_atom_type_symbol
_atom_type_description
_atom_type_scat_dispersion_real
_atom_type_scat_dispersion_imag
_atom_type_scat_source
C C 0.0033 0.0016 'International Tables Vol C Tables 4.2.6.8 and 6.1.1.4'
H H 0.0000 0.0000 'International Tables Vol C Tables 4.2.6.8 and 6.1.1.4'
O O 0.0106 0.0060 'International Tables Vol C Tables 4.2.6.8 and 6.1.1.4'
Cl Cl 0.1484 0.1585 'International Tables Vol C Tables 4.2.6.8 and 6.1.1.4'
F F 0.0171 0.0103 'International Tables Vol C Tables 4.2.6.8 and 6.1.1.4'

loop_
_geom_angle_atom_site_label_1
_geom_angle_atom_site_label_2
_geom_angle_atom_site_label_3
_geom_angle
C5 C6 H6 119.3
C5 C6 C1 121.4(2)
C1 C6 H6 119.3
C11 O3 C8 107.33(18)
C13 C12 H12 121.7
C13 C12 C11 116.6(2)
C11 C12 H12 121.7
C5 C4 Cl1 119.0(2)
C3 C4 Cl1 119.3(2)
C3 C4 C5 121.7(2)
C6 C5 H5 120.7
C4 C5 C6 118.6(3)
C4 C5 H5 120.7
C12 C13 H13 119.4
C14 C13 C12 121.3(2)
C14 C13 H13 119.4
F3 C17 F2 105.3(2)
F3 C17 F1 106.7(2)
F3 C17 C16 113.4(2)
F2 C17 F1 105.3(2)
F2 C17 C16 112.5(2)
F1 C17 C16 112.9(2)
C13 C14 H14 119.6
C13 C14 C15 120.8(3)
C15 C14 H14 119.6
C4 C3 H3 120.1
C4 C3 C2 119.7(3)
C2 C3 H3 120.1
C3 C2 H2 119.9
C3 C2 C1 120.3(3)
C1 C2 H2 119.9
C6 C1 C7 123.1(2)
C2 C1 C6 118.3(2)
C2 C1 C7 118.6(2)
O6 C7 C1 121.8(2)
O6 C7 C8 120.2(2)
C1 C7 C8 118.0(2)
O3 C8 C7 107.69(18)
O3 C8 H8 108.8
O3 C8 C9 108.19(19)
C7 C8 H8 108.8
C7 C8 C9 114.56(19)
C9 C8 H8 108.8
O3 C11 C12 123.5(2)
O3 C11 C10 113.3(2)
C12 C11 C10 123.2(2)
C17 C16 H16A 108.8
C17 C16 H16B 108.8
C17 C16 C9 113.9(2)
H16A C16 H16B 107.7
C9 C16 H16A 108.8
C9 C16 H16B 108.8
C8 C9 H9 109.4
C16 C9 C8 114.2(2)
C16 C9 H9 109.4
C10 C9 C8 101.60(19)
C10 C9 C16 112.4(2)
C10 C9 H9 109.4
C11 C10 C9 109.6(2)
C15 C10 C11 119.0(2)
C15 C10 C9 131.4(2)
C14 C15 H15 120.5
C10 C15 C14 119.0(2)
C10 C15 H15 120.5

loop_
_geom_bond_atom_site_label_1
_geom_bond_atom_site_label_2
_geom_bond_distance
Cl1 C4 1.727(3)
C6 H6 0.9300
C6 C5 1.364(4)
C6 C1 1.382(4)
O3 C8 1.452(3)
O3 C11 1.361(3)
C12 H12 0.9300
C12 C13 1.369(4)
C12 C11 1.370(4)
F3 C17 1.317(3)
O6 C7 1.200(3)
F2 C17 1.321(3)
C4 C5 1.359(4)
C4 C3 1.355(4)
C5 H5 0.9300
C13 H13 0.9300
C13 C14 1.366(4)
C17 F1 1.329(4)
C17 C16 1.470(4)
C14 H14 0.9300
C14 C15 1.376(4)
C3 H3 0.9300
C3 C2 1.368(4)
C2 H2 0.9300
C2 C1 1.379(4)
C1 C7 1.473(4)
C7 C8 1.515(4)
C8 H8 0.9800
C8 C9 1.528(3)
C11 C10 1.372(4)
C16 H16A 0.9700
C16 H16B 0.9700
C16 C9 1.523(4)
C9 H9 0.9800
C9 C10 1.490(4)
C10 C15 1.362(4)
C15 H15 0.9300

loop_
_geom_hbond_atom_site_label_D
_geom_hbond_atom_site_label_H
_geom_hbond_atom_site_label_A
_geom_hbond_distance_DH
_geom_hbond_distance_HA
_geom_hbond_distance_DA
_geom_hbond_angle_DHA
_geom_hbond_site_symmetry_A
_geom_hbond_publ_flag
C5 H5 F2 0.93 2.56 3.326(4) 140.4 4_565 yes

loop_
_geom_torsion_atom_site_label_1
_geom_torsion_atom_site_label_2
_geom_torsion_atom_site_label_3
_geom_torsion_atom_site_label_4
_geom_torsion
Cl1 C4 C5 C6 -179.2(2)
Cl1 C4 C3 C2 178.5(2)
C6 C1 C7 O6 161.8(3)
C6 C1 C7 C8 -16.7(3)
O3 C8 C9 C16 120.1(2)
O3 C8 C9 C10 -1.2(2)
O3 C11 C10 C9 -0.6(3)
O3 C11 C10 C15 179.2(2)
C12 C13 C14 C15 -0.8(4)
C12 C11 C10 C9 178.4(2)
C12 C11 C10 C15 -1.8(3)
F3 C17 C16 C9 179.5(2)
O6 C7 C8 O3 129.0(3)
O6 C7 C8 C9 8.6(3)
F2 C17 C16 C9 60.1(3)
C4 C3 C2 C1 0.5(4)
C5 C6 C1 C2 -0.9(4)
C5 C6 C1 C7 -179.1(2)
C5 C4 C3 C2 -0.4(4)
C13 C12 C11 O3 -179.3(2)
C13 C12 C11 C10 1.8(3)
C13 C14 C15 C10 0.8(4)
C17 C16 C9 C8 75.1(3)
C17 C16 C9 C10 -169.8(2)
C3 C4 C5 C6 -0.3(4)
C3 C2 C1 C6 0.2(4)
C3 C2 C1 C7 178.5(2)
C2 C1 C7 O6 -16.4(4)
C2 C1 C7 C8 165.1(2)
F1 C17 C16 C9 -59.0(3)
C1 C6 C5 C4 1.0(4)
C1 C7 C8 O3 -52.5(3)
C1 C7 C8 C9 -172.9(2)
C7 C8 C9 C16 -119.8(2)
C7 C8 C9 C10 118.9(2)
C8 O3 C11 C12 -179.2(2)
C8 O3 C11 C10 -0.2(2)
C8 C9 C10 C11 1.1(2)
C8 C9 C10 C15 -178.7(2)
C11 O3 C8 C7 -123.4(2)
C11 O3 C8 C9 0.9(2)
C11 C12 C13 C14 -0.4(4)
C11 C10 C15 C14 0.4(4)
C16 C9 C10 C11 -121.5(2)
C16 C9 C10 C15 58.8(3)
C9 C10 C15 C14 -179.8(2)
